data_2236801
loop_
_publ_author_name
'Prabhuswamy, M.'
'Swaroop, T. R.'
'Madan Kumar, S.'
'Rangappa, K. S.'
'Lokanath, N. K.'

_publ_section_title
;
 2-(4-Chlorophenyl)-6-methyl-4-(3-methylphenyl)quinoline
;
_journal_coeditor_code ZS2238
_journal_issue 11
_journal_name_full 'Acta Crystallographica Section E'
_journal_page_first o3250
_journal_paper_doi 10.1107/S1600536812043954
_journal_volume 68
_journal_year 2012
_chemical_formula_iupac 'C23 H18 Cl N'
_chemical_formula_moiety 'C23 H18 Cl N'
_chemical_formula_sum 'C23 H18 Cl N'
_chemical_formula_weight 343.83
_chemical_melting_point_gt 371
_chemical_melting_point_lt 373
_chemical_name_systematic
;
2-(4-Chlorophenyl)-6-methyl-4-(3-methylphenyl)quinoline
;
_space_group_IT_number 14
_symmetry_cell_setting monoclinic
_symmetry_space_group_name_Hall '-P 2ybc'
_symmetry_space_group_name_H-M 'P 1 21/c 1'
_atom_sites_solution_hydrogens geom
_atom_sites_solution_primary direct
_atom_sites_solution_secondary difmap
_cell_angle_alpha 90
_cell_angle_beta 92.581(6)
_cell_angle_gamma 90
_cell_formula_units_Z 4
_cell_length_a 7.982(3)
_cell_length_b 17.921(6)
_cell_length_c 12.478(4)
_cell_measurement_reflns_used 3392
_cell_measurement_temperature 293
_cell_measurement_theta_max 25.7
_cell_measurement_theta_min 2.0
_cell_volume 1783.1(11)
_computing_cell_refinement 'CrysAlis PRO (Oxford Diffraction, 2009)'
_computing_data_collection 'CrysAlis PRO (Oxford Diffraction, 2009)'
_computing_data_reduction 'CrysAlis PRO (Oxford Diffraction, 2009)'
_computing_molecular_graphics 'Mercury (Macrae <i>et al.</i>, 2006)'
_computing_publication_material 'SHELXL97 (Sheldrick, 2008)'
_computing_structure_refinement 'SHELXL97 (Sheldrick, 2008)'
_computing_structure_solution 'SHELXS97 (Sheldrick, 2008)'
_diffrn_ambient_temperature 293
_diffrn_detector_area_resol_mean 16.0839
_diffrn_measured_fraction_theta_full 1.000
_diffrn_measured_fraction_theta_max 1.000
_diffrn_measurement_device_type 'Oxford Diffraction Xcalibur CCD'
_diffrn_measurement_method '\w scans'
_diffrn_radiation_monochromator graphite
_diffrn_radiation_source 'fine-focus sealed tube'
_diffrn_radiation_type MoK\a
_diffrn_radiation_wavelength 0.71073
_diffrn_reflns_av_R_equivalents 0.0438
_diffrn_reflns_av_sigmaI/netI 0.0304
_diffrn_reflns_limit_h_max 9
_diffrn_reflns_limit_h_min -9
_diffrn_reflns_limit_k_max 21
_diffrn_reflns_limit_k_min -21
_diffrn_reflns_limit_l_max 15
_diffrn_reflns_limit_l_min -15
_diffrn_reflns_number 16998
_diffrn_reflns_reduction_process
;
;
_diffrn_reflns_theta_full 25.68
_diffrn_reflns_theta_max 25.68
_diffrn_reflns_theta_min 1.99
_exptl_absorpt_coefficient_mu 0.218
_exptl_absorpt_correction_type none
_exptl_crystal_colour yellow
_exptl_crystal_density_diffrn 1.281
_exptl_crystal_density_method 'Not Measured'
_exptl_crystal_description block
_exptl_crystal_F_000 720
_exptl_crystal_size_max 0.23
_exptl_crystal_size_mid 0.22
_exptl_crystal_size_min 0.22
_refine_diff_density_max 0.494
_refine_diff_density_min -0.452
_refine_ls_extinction_method none
_refine_ls_goodness_of_fit_ref 1.042
_refine_ls_hydrogen_treatment constr
_refine_ls_matrix_type full
_refine_ls_number_parameters 228
_refine_ls_number_reflns 3392
_refine_ls_number_restraints 0
_refine_ls_restrained_S_all 1.042
_refine_ls_R_factor_all 0.0766
_refine_ls_R_factor_gt 0.0569
_refine_ls_shift/su_max 0.001
_refine_ls_shift/su_mean 0.000
_refine_ls_structure_factor_coef Fsqd
_refine_ls_weighting_details 'calc w=1/[\s^2^(Fo^2^)+(0.0922P)^2^+0.5751P] P=(Fo^2^+2Fc^2^)/3'
_refine_ls_weighting_scheme calc
_refine_ls_wR_factor_gt 0.1505
_refine_ls_wR_factor_ref 0.1684
_reflns_number_gt 2508
_reflns_number_total 3392
_reflns_threshold_expression I>2\s(I)
_cod_data_source_file zs2238.cif
_cod_data_source_block I
_cod_original_sg_symbol_H-M 'P 21/c'
_cod_database_code 2236801
_cod_database_fobs_code 2236801

loop_
_symmetry_equiv_pos_site_id
_symmetry_equiv_pos_as_xyz
1 x,y,z
2 -x,1/2+y,1/2-z
3 -x,-y,-z
4 x,1/2-y,1/2+z

loop_
_atom_site_aniso_label
_atom_site_aniso_U_11
_atom_site_aniso_U_22
_atom_site_aniso_U_33
_atom_site_aniso_U_12
_atom_site_aniso_U_13
_atom_site_aniso_U_23
Cl1 0.0855(6) 0.0839(6) 0.0764(5) 0.0060(4) 0.0149(4) -0.0363(4)
N1 0.0447(10) 0.0354(9) 0.0415(10) -0.0025(8) 0.0002(8) 0.0039(7)
C1 0.0449(13) 0.0615(16) 0.0562(14) -0.0035(11) 0.0027(11) -0.0205(12)
C2 0.0766(18) 0.0471(14) 0.0690(17) 0.0126(13) 0.0111(14) -0.0059(13)
C3 0.0819(19) 0.0481(14) 0.0527(14) 0.0151(13) 0.0097(13) 0.0048(11)
C4 0.0347(11) 0.0415(12) 0.0448(12) -0.0022(9) -0.0009(9) -0.0023(9)
C5 0.0576(14) 0.0497(13) 0.0457(13) 0.0044(11) 0.0039(10) 0.0013(10)
C6 0.0653(16) 0.0642(16) 0.0477(13) 0.0006(13) 0.0060(12) -0.0022(11)
C7 0.0359(11) 0.0364(11) 0.0433(11) -0.0029(8) -0.0032(9) 0.0012(9)
C8 0.0463(12) 0.0325(10) 0.0441(11) 0.0039(9) -0.0012(9) 0.0032(9)
C9 0.0396(11) 0.0340(10) 0.0401(11) -0.0022(9) -0.0026(9) 0.0023(8)
C10 0.0356(11) 0.0307(10) 0.0438(11) -0.0037(8) -0.0036(8) 0.0026(8)
C11 0.0454(12) 0.0345(11) 0.0440(11) -0.0031(9) 0.0015(9) 0.0000(9)
C12 0.0448(13) 0.0326(11) 0.0576(13) -0.0005(9) -0.0018(10) -0.0033(10)
C13 0.0620(15) 0.0300(11) 0.0612(15) 0.0031(10) -0.0007(12) 0.0081(10)
C14 0.0601(14) 0.0359(11) 0.0496(13) -0.0009(10) -0.0005(11) 0.0109(9)
C15 0.0370(11) 0.0322(10) 0.0441(11) -0.0042(8) -0.0016(9) 0.0030(8)
C16 0.0567(13) 0.0268(10) 0.0415(11) 0.0019(9) 0.0021(10) 0.0002(8)
C17 0.0626(16) 0.0441(13) 0.0495(13) 0.0051(11) -0.0037(11) 0.0025(10)
C18 0.089(2) 0.0514(15) 0.0472(14) 0.0086(13) -0.0120(14) 0.0055(11)
C19 0.112(2) 0.0409(13) 0.0391(12) -0.0041(14) 0.0070(14) 0.0062(10)
C20 0.0813(18) 0.0334(11) 0.0529(14) -0.0071(11) 0.0155(13) -0.0022(10)
C21 0.0614(14) 0.0315(11) 0.0476(12) 0.0009(10) 0.0061(10) 0.0026(9)
C22 0.102(2) 0.0675(18) 0.082(2) -0.0143(17) 0.0404(18) 0.0048(16)
C23 0.0752(18) 0.0396(13) 0.0686(17) 0.0096(12) 0.0006(14) -0.0068(11)

loop_
_atom_site_type_symbol
_atom_site_label
_atom_site_fract_x
_atom_site_fract_y
_atom_site_fract_z
_atom_site_U_iso_or_equiv
_atom_site_thermal_displace_type
_atom_site_calc_flag
_atom_site_refinement_flags
_atom_site_occupancy
Cl Cl1 0.89231(10) 1.22893(5) 0.85463(6) 0.0816(3) Uani . . 1.000
N N1 1.2557(2) 0.97450(10) 0.55301(13) 0.0406(6) Uani . . 1.000
C C1 0.9786(3) 1.17421(15) 0.7563(2) 0.0542(8) Uani . . 1.000
C C2 0.9969(4) 1.20263(15) 0.6569(2) 0.0640(9) Uani . . 1.000
C C3 1.0682(4) 1.15951(14) 0.5796(2) 0.0607(9) Uani . . 1.000
C C4 1.1224(3) 1.08789(12) 0.60147(17) 0.0404(7) Uani . . 1.000
C C5 1.0989(3) 1.06052(14) 0.70260(18) 0.0510(8) Uani . . 1.000
C C6 1.0278(3) 1.10238(15) 0.7802(2) 0.0590(9) Uani . . 1.000
C C7 1.2017(2) 1.04084(11) 0.52008(17) 0.0387(6) Uani . . 1.000
C C8 1.2226(3) 1.06583(11) 0.41476(17) 0.0411(6) Uani . . 1.000
C C9 1.2984(3) 1.02293(11) 0.34173(16) 0.0380(6) Uani . . 1.000
C C10 1.3536(2) 0.95017(11) 0.37377(16) 0.0369(6) Uani . . 1.000
C C11 1.4245(3) 0.89791(11) 0.30488(18) 0.0413(7) Uani . . 1.000
C C12 1.4739(3) 0.82860(11) 0.33979(19) 0.0451(7) Uani . . 1.000
C C13 1.4533(3) 0.81027(12) 0.44755(19) 0.0512(8) Uani . . 1.000
C C14 1.3836(3) 0.85844(12) 0.51636(19) 0.0486(7) Uani . . 1.000
C C15 1.3289(2) 0.92982(11) 0.48076(16) 0.0379(6) Uani . . 1.000
C C16 1.3247(3) 1.05256(11) 0.23256(16) 0.0417(7) Uani . . 1.000
C C17 1.1911(3) 1.08107(13) 0.17090(18) 0.0523(8) Uani . . 1.000
C C18 1.2162(4) 1.10960(14) 0.0705(2) 0.0630(10) Uani . . 1.000
C C19 1.3729(4) 1.11009(13) 0.03096(19) 0.0639(9) Uani . . 1.000
C C20 1.5098(4) 1.08379(13) 0.0910(2) 0.0555(8) Uani . . 1.000
C C21 1.4827(3) 1.05492(11) 0.19201(18) 0.0467(7) Uani . . 1.000
C C22 1.6837(4) 1.08762(18) 0.0504(3) 0.0827(11) Uani . . 1.000
C C23 1.5477(4) 0.77324(13) 0.2648(2) 0.0612(9) Uani . . 1.000
H H2 0.96150 1.25100 0.64090 0.0770 Uiso calc R 1.000
H H3 1.07990 1.17910 0.51130 0.0730 Uiso calc R 1.000
H H5 1.13240 1.01200 0.71880 0.0610 Uiso calc R 1.000
H H6 1.01310 1.08260 0.84800 0.0710 Uiso calc R 1.000
H H8 1.18350 1.11290 0.39470 0.0490 Uiso calc R 1.000
H H11 1.43820 0.91080 0.23360 0.0500 Uiso calc R 1.000
H H13 1.48850 0.76370 0.47260 0.0610 Uiso calc R 1.000
H H14 1.37150 0.84460 0.58740 0.0580 Uiso calc R 1.000
H H17 1.08400 1.08090 0.19740 0.0630 Uiso calc R 1.000
H H18 1.12600 1.12860 0.02940 0.0750 Uiso calc R 1.000
H H19 1.38760 1.12850 -0.03770 0.0770 Uiso calc R 1.000
H H21 1.57340 1.03670 0.23350 0.0560 Uiso calc R 1.000
H H22A 1.75030 1.04790 0.08160 0.1240 Uiso calc R 1.000
H H22B 1.73340 1.13470 0.06980 0.1240 Uiso calc R 1.000
H H22C 1.67850 1.08260 -0.02630 0.1240 Uiso calc R 1.000
H H23A 1.47600 0.73030 0.25820 0.0920 Uiso calc R 1.000
H H23B 1.65660 0.75820 0.29280 0.0920 Uiso calc R 1.000
H H23C 1.55780 0.79580 0.19560 0.0920 Uiso calc R 1.000

loop_
_atom_type_symbol
_atom_type_description
_atom_type_scat_dispersion_real
_atom_type_scat_dispersion_imag
_atom_type_scat_source
N N 0.0061 0.0033 'International Tables Vol C Tables 4.2.6.8 and 6.1.1.4'
Cl Cl 0.1484 0.1585 'International Tables Vol C Tables 4.2.6.8 and 6.1.1.4'
H H 0.0000 0.0000 'International Tables Vol C Tables 4.2.6.8 and 6.1.1.4'
C C 0.0033 0.0016 'International Tables Vol C Tables 4.2.6.8 and 6.1.1.4'

loop_
_geom_angle_atom_site_label_1
_geom_angle_atom_site_label_2
_geom_angle_atom_site_label_3
_geom_angle
_geom_angle_publ_flag
C7 N1 C15 117.87(17) no
Cl1 C1 C2 119.8(2) no
Cl1 C1 C6 119.60(19) no
C2 C1 C6 120.6(2) no
C1 C2 C3 119.7(2) no
C2 C3 C4 121.3(2) no
C3 C4 C5 117.4(2) no
C3 C4 C7 122.3(2) no
C5 C4 C7 120.4(2) no
C4 C5 C6 122.2(2) no
C1 C6 C5 118.9(2) no
N1 C7 C4 116.17(18) no
N1 C7 C8 121.72(18) no
C4 C7 C8 122.09(18) no
C7 C8 C9 121.55(19) no
C8 C9 C10 118.12(18) no
C8 C9 C16 119.97(18) no
C10 C9 C16 121.91(18) no
C9 C10 C11 124.36(19) no
C9 C10 C15 116.61(17) no
C11 C10 C15 119.00(18) no
C10 C11 C12 121.9(2) no
C11 C12 C13 118.3(2) no
C11 C12 C23 121.1(2) no
C13 C12 C23 120.61(19) no
C12 C13 C14 121.9(2) no
C13 C14 C15 120.4(2) no
N1 C15 C10 124.08(18) no
N1 C15 C14 117.40(18) no
C10 C15 C14 118.52(18) no
C9 C16 C17 120.3(2) no
C9 C16 C21 121.1(2) no
C17 C16 C21 118.6(2) no
C16 C17 C18 120.2(2) no
C17 C18 C19 120.3(3) no
C18 C19 C20 121.2(2) no
C19 C20 C21 117.9(3) no
C19 C20 C22 121.5(2) no
C21 C20 C22 120.5(3) no
C16 C21 C20 121.8(2) no
C1 C2 H2 120.00 no
C3 C2 H2 120.00 no
C2 C3 H3 119.00 no
C4 C3 H3 119.00 no
C4 C5 H5 119.00 no
C6 C5 H5 119.00 no
C1 C6 H6 121.00 no
C5 C6 H6 121.00 no
C7 C8 H8 119.00 no
C9 C8 H8 119.00 no
C10 C11 H11 119.00 no
C12 C11 H11 119.00 no
C12 C13 H13 119.00 no
C14 C13 H13 119.00 no
C13 C14 H14 120.00 no
C15 C14 H14 120.00 no
C16 C17 H17 120.00 no
C18 C17 H17 120.00 no
C17 C18 H18 120.00 no
C19 C18 H18 120.00 no
C18 C19 H19 119.00 no
C20 C19 H19 119.00 no
C16 C21 H21 119.00 no
C20 C21 H21 119.00 no
C20 C22 H22A 109.00 no
C20 C22 H22B 109.00 no
C20 C22 H22C 109.00 no
H22A C22 H22B 110.00 no
H22A C22 H22C 109.00 no
H22B C22 H22C 109.00 no
C12 C23 H23A 109.00 no
C12 C23 H23B 109.00 no
C12 C23 H23C 109.00 no
H23A C23 H23B 109.00 no
H23A C23 H23C 110.00 no
H23B C23 H23C 110.00 no

loop_
_geom_bond_atom_site_label_1
_geom_bond_atom_site_label_2
_geom_bond_distance
_geom_bond_publ_flag
Cl1 C1 1.737(3) no
N1 C7 1.324(3) no
N1 C15 1.358(3) no
C1 C2 1.355(4) no
C1 C6 1.375(4) no
C2 C3 1.379(4) no
C3 C4 1.378(3) no
C4 C5 1.375(3) no
C4 C7 1.484(3) no
C5 C6 1.368(3) no
C7 C8 1.405(3) no
C8 C9 1.355(3) no
C9 C10 1.428(3) no
C9 C16 1.486(3) no
C10 C11 1.407(3) no
C10 C15 1.406(3) no
C11 C12 1.368(3) no
C12 C13 1.401(3) no
C12 C23 1.502(3) no
C13 C14 1.355(3) no
C14 C15 1.417(3) no
C16 C17 1.384(3) no
C16 C21 1.381(3) no
C17 C18 1.376(3) no
C18 C19 1.365(4) no
C19 C20 1.380(4) no
C20 C21 1.388(3) no
C20 C22 1.501(5) no
C2 H2 0.9300 no
C3 H3 0.9300 no
C5 H5 0.9300 no
C6 H6 0.9300 no
C8 H8 0.9300 no
C11 H11 0.9300 no
C13 H13 0.9300 no
C14 H14 0.9300 no
C17 H17 0.9300 no
C18 H18 0.9300 no
C19 H19 0.9300 no
C21 H21 0.9300 no
C22 H22A 0.9600 no
C22 H22B 0.9600 no
C22 H22C 0.9600 no
C23 H23A 0.9600 no
C23 H23B 0.9600 no
C23 H23C 0.9600 no

loop_
_geom_hbond_atom_site_label_D
_geom_hbond_atom_site_label_H
_geom_hbond_atom_site_label_A
_geom_hbond_distance_DH
_geom_hbond_distance_HA
_geom_hbond_distance_DA
_geom_hbond_angle_DHA
_geom_hbond_publ_flag
C5 H5 N1 0.93 2.43 2.764(3) 101 no

loop_
_geom_torsion_atom_site_label_1
_geom_torsion_atom_site_label_2
_geom_torsion_atom_site_label_3
_geom_torsion_atom_site_label_4
_geom_torsion
_geom_torsion_publ_flag
C15 N1 C7 C8 -1.7(3) no
C7 N1 C15 C14 -178.93(18) no
C7 N1 C15 C10 1.2(3) no
C15 N1 C7 C4 179.95(17) no
Cl1 C1 C6 C5 -178.59(19) no
Cl1 C1 C2 C3 178.8(2) no
C6 C1 C2 C3 -1.1(4) no
C2 C1 C6 C5 1.4(4) no
C1 C2 C3 C4 -0.4(5) no
C2 C3 C4 C7 -179.1(2) no
C2 C3 C4 C5 1.5(4) no
C3 C4 C7 N1 176.7(2) no
C5 C4 C7 C8 177.7(2) no
C5 C4 C7 N1 -3.9(3) no
C3 C4 C5 C6 -1.3(4) no
C7 C4 C5 C6 179.3(2) no
C3 C4 C7 C8 -1.6(3) no
C4 C5 C6 C1 -0.1(4) no
N1 C7 C8 C9 0.3(3) no
C4 C7 C8 C9 178.6(2) no
C7 C8 C9 C10 1.5(3) no
C7 C8 C9 C16 -177.4(2) no
C8 C9 C10 C15 -1.9(3) no
C16 C9 C10 C11 -5.3(3) no
C8 C9 C16 C17 -53.6(3) no
C8 C9 C16 C21 123.9(2) no
C16 C9 C10 C15 176.97(19) no
C8 C9 C10 C11 175.9(2) no
C10 C9 C16 C21 -54.9(3) no
C10 C9 C16 C17 127.5(2) no
C15 C10 C11 C12 -1.7(3) no
C9 C10 C15 N1 0.6(3) no
C11 C10 C15 N1 -177.30(18) no
C11 C10 C15 C14 2.8(3) no
C9 C10 C15 C14 -179.27(19) no
C9 C10 C11 C12 -179.4(2) no
C10 C11 C12 C23 179.4(2) no
C10 C11 C12 C13 -0.4(3) no
C23 C12 C13 C14 -178.5(2) no
C11 C12 C13 C14 1.3(4) no
C12 C13 C14 C15 -0.1(4) no
C13 C14 C15 C10 -2.0(3) no
C13 C14 C15 N1 178.1(2) no
C9 C16 C17 C18 178.9(2) no
C21 C16 C17 C18 1.3(3) no
C9 C16 C21 C20 -178.7(2) no
C17 C16 C21 C20 -1.1(3) no
C16 C17 C18 C19 -0.1(4) no
C17 C18 C19 C20 -1.5(4) no
C18 C19 C20 C21 1.7(4) no
C18 C19 C20 C22 -176.9(2) no
C19 C20 C21 C16 -0.4(3) no
C22 C20 C21 C16 178.2(2) no

loop_
_cod_related_entry_id
_cod_related_entry_database
_cod_related_entry_code
1 ChemSpider 30658202
